data_1565637
loop_
_publ_author_name
'Layek, Samaresh'
'Agrahari, Bhumika'
'Kumar, Akash'
'Dege, Necmi'
'Pathak, Devendra D.'

_publ_section_title
;
 Synthesis and X-ray crystal structures of three new nickel(II) complexes
 of benzoylhydrazones: Catalytic applications in the synthesis of
 2-arylbenzoxazoles
;
_journal_name_full 'Inorganica Chimica Acta'
_journal_page_first 119222
_journal_paper_doi 10.1016/j.ica.2019.119222
_journal_volume 500
_journal_year 2020
_chemical_formula_moiety 'C36 H34 N3 Ni O2 P'
_chemical_formula_sum 'C36 H34 N3 Ni O2 P'
_chemical_formula_weight 630.34
_space_group_crystal_system orthorhombic
_space_group_IT_number 19
_space_group_name_Hall 'P 2ac 2ab'
_space_group_name_H-M_alt 'P 21 21 21'
_atom_sites_solution_hydrogens geom
_cell_angle_alpha 90
_cell_angle_beta 90
_cell_angle_gamma 90
_cell_formula_units_Z 8
_cell_length_a 10.2819(3)
_cell_length_b 15.8749(4)
_cell_length_c 39.0934(15)
_cell_measurement_reflns_used 39672
_cell_measurement_temperature 298(2)
_cell_measurement_theta_max 25.89
_cell_measurement_theta_min 1.04
_cell_volume 6381.0(3)
_computing_cell_refinement 'X-AREA (Stoe & Cie, 2002)'
_computing_data_collection 'X-AREA (Stoe & Cie, 2002)'
_computing_data_reduction 'X-RED32 (Stoe & Cie, 2002)'
_computing_molecular_graphics 'ORTEP-3 for Windows (Farrugia, 2012)'
_computing_publication_material 'WinGX (Farrugia, 2012) and PLATON (Spek, 2009)'
_computing_structure_refinement 'SHELXL-2016/6 (Sheldrick, 2016)'
_computing_structure_solution 'SHELXT (Sheldrick 2015)'
_diffrn_ambient_temperature 298(2)
_diffrn_detector 'image plate (34 cm diameter)'
_diffrn_detector_area_resol_mean 6.67
_diffrn_detector_type STOE
_diffrn_measured_fraction_theta_full 1.000
_diffrn_measured_fraction_theta_max 0.997
_diffrn_measurement_details ' 183 frames, detector distance = 133 mm'
_diffrn_measurement_device '2-circle goniometer'
_diffrn_measurement_device_type 'STOE IPDS 2'
_diffrn_measurement_method 'rotation method'
_diffrn_radiation_collimation '0.5 mm diameter, multiple pinhole'
_diffrn_radiation_monochromator 'plane graphite'
_diffrn_radiation_polarisn_norm 0
_diffrn_radiation_type 'Mo K\a'
_diffrn_radiation_wavelength 0.71073
_diffrn_reflns_av_R_equivalents 0.0643
_diffrn_reflns_av_unetI/netI 0.0661
_diffrn_reflns_Laue_measured_fraction_full 1.000
_diffrn_reflns_Laue_measured_fraction_max 0.997
_diffrn_reflns_limit_h_max 12
_diffrn_reflns_limit_h_min -12
_diffrn_reflns_limit_k_max 19
_diffrn_reflns_limit_k_min -19
_diffrn_reflns_limit_l_max 46
_diffrn_reflns_limit_l_min -47
_diffrn_reflns_number 42770
_diffrn_reflns_point_group_measured_fraction_full 1.000
_diffrn_reflns_point_group_measured_fraction_max 0.997
_diffrn_reflns_theta_full 25.242
_diffrn_reflns_theta_max 25.346
_diffrn_reflns_theta_min 1.384
_diffrn_source 'sealed X-ray tube, 12 x 0.4 mm long-fine focus'
_diffrn_source_current 45
_diffrn_source_power 2.25
_diffrn_source_voltage 50
_exptl_absorpt_coefficient_mu 0.694
_exptl_absorpt_correction_T_max 0.9449
_exptl_absorpt_correction_T_min 0.7598
_exptl_absorpt_correction_type integration
_exptl_absorpt_process_details '(X-RED32; Stoe & Cie, 2002)'
_exptl_crystal_colour Red
_exptl_crystal_density_diffrn 1.312
_exptl_crystal_description prism
_exptl_crystal_F_000 2640
_exptl_crystal_size_max 0.790
_exptl_crystal_size_mid 0.370
_exptl_crystal_size_min 0.070
_refine_diff_density_max 0.656
_refine_diff_density_min -0.733
_refine_diff_density_rms 0.051
_refine_ls_abs_structure_details
;
 Refined as an inversion twin.
;
_refine_ls_abs_structure_Flack 0.50(2)
_refine_ls_extinction_coef .
_refine_ls_extinction_method none
_refine_ls_goodness_of_fit_ref 0.927
_refine_ls_hydrogen_treatment constr
_refine_ls_matrix_type full
_refine_ls_number_parameters 752
_refine_ls_number_reflns 11631
_refine_ls_number_restraints 11
_refine_ls_restrained_S_all 0.934
_refine_ls_R_factor_all 0.0816
_refine_ls_R_factor_gt 0.0524
_refine_ls_shift/su_max 0.000
_refine_ls_shift/su_mean 0.000
_refine_ls_structure_factor_coef Fsqd
_refine_ls_weighting_details 'w=1/[\s^2^(Fo^2^)+(0.0680P)^2^] where P=(Fo^2^+2Fc^2^)/3'
_refine_ls_weighting_scheme calc
_refine_ls_wR_factor_gt 0.1159
_refine_ls_wR_factor_ref 0.1271
_reflns_Friedel_coverage 0.798
_reflns_Friedel_fraction_full 1.000
_reflns_Friedel_fraction_max 0.997
_reflns_number_gt 7906
_reflns_number_total 11631
_reflns_threshold_expression 'I > 2\s(I)'
_cod_data_source_file ICA-2020-500-119222.cif
_cod_data_source_block 1
_cod_depositor_comments
;

2022-03-31
Z value and formula fixed to values more according to usual
chemical conventions.                 miguel
;
_cod_original_formula_sum 'C72 H68 N6 Ni2 O4 P2'
_cod_original_formula_weight 1260.68
_cod_original_formula_moiety 'C72 H68 N6 Ni2 O4 P2'
_cod_original_formula_units_Z 4
_cod_database_code 1565637
_shelx_space_group_comment
;
The symmetry employed for this shelxl refinement is uniquely defined
by the following loop, which should always be used as a source of
symmetry information in preference to the above space-group names.
They are only intended as comments.
;

loop_
_space_group_symop_operation_xyz
'x, y, z'
'-x+1/2, -y, z+1/2'
'x+1/2, -y+1/2, -z'
'-x, y+1/2, -z+1/2'

loop_
_atom_site_label
_atom_site_type_symbol
_atom_site_fract_x
_atom_site_fract_y
_atom_site_fract_z
_atom_site_U_iso_or_equiv
_atom_site_adp_type
_atom_site_occupancy
_atom_site_site_symmetry_order
_atom_site_calc_flag
_atom_site_refinement_flags_posn
_atom_site_refinement_flags_adp
_atom_site_refinement_flags_occupancy
_atom_site_disorder_assembly
_atom_site_disorder_group
Ni1 Ni -0.47266(9) 0.09864(5) 0.86029(2) 0.0533(2) Uani 1 1 d . . . . .
Ni2 Ni 0.01553(9) -0.37758(5) 0.85633(2) 0.0503(2) Uani 1 1 d . . . . .
P1 P -0.34781(19) 0.01624(11) 0.89236(5) 0.0523(5) Uani 1 1 d . . . . .
P2 P 0.13811(18) -0.29536(11) 0.88914(5) 0.0494(4) Uani 1 1 d . . . . .
O3 O -0.0504(4) -0.4348(3) 0.89368(12) 0.0555(12) Uani 1 1 d . . . . .
O1 O -0.5384(5) 0.1540(3) 0.89837(12) 0.0602(12) Uani 1 1 d . . . . .
O4 O 0.0834(5) -0.3257(3) 0.81929(13) 0.0670(14) Uani 1 1 d . . . . .
O2 O -0.4072(5) 0.0486(3) 0.82276(13) 0.0689(14) Uani 1 1 d . . . . .
N5 N -0.1011(6) -0.4419(3) 0.83228(14) 0.0518(14) Uani 1 1 d . . . . .
N2 N -0.5925(6) 0.1622(4) 0.83726(15) 0.0554(15) Uani 1 1 d . . . . .
N1 N -0.6684(6) 0.2146(3) 0.85786(17) 0.0608(15) Uani 1 1 d . . . . .
N4 N -0.1785(6) -0.4954(4) 0.85226(16) 0.0594(16) Uani 1 1 d . . . . .
C48 C -0.0845(8) -0.2465(5) 0.9243(2) 0.066(2) Uani 1 1 d . . . . .
H48 H -0.129723 -0.264280 0.905010 0.079 Uiso 1 1 calc R U . . .
C55 C -0.1419(7) -0.4874(4) 0.88378(18) 0.0508(17) Uani 1 1 d . . . . .
C43 C 0.0501(7) -0.2554(4) 0.92560(18) 0.0527(18) Uani 1 1 d . . . . .
C19 C -0.6323(7) 0.2047(4) 0.8891(2) 0.0560(18) Uani 1 1 d . . . . .
C56 C -0.2072(7) -0.5383(4) 0.91049(18) 0.0530(17) Uani 1 1 d . . . . .
C20 C -0.6953(7) 0.2539(5) 0.9166(2) 0.0590(19) Uani 1 1 d . . . . .
C21 C -0.6602(9) 0.2416(5) 0.9505(2) 0.069(2) Uani 1 1 d . . . . .
H21 H -0.595545 0.203119 0.956281 0.083 Uiso 1 1 calc R U . . .
C49 C 0.1988(7) -0.2025(5) 0.86757(19) 0.0577(19) Uani 1 1 d . . . . .
C37 C 0.2795(7) -0.3448(4) 0.90818(18) 0.0498(17) Uani 1 1 d . . . . .
C25 C -0.7898(9) 0.3144(5) 0.9085(2) 0.074(2) Uani 1 1 d . . . . .
H25 H -0.810163 0.325159 0.885696 0.088 Uiso 1 1 calc R U . . .
C12 C -0.2077(8) 0.1501(4) 0.91803(19) 0.0588(19) Uani 1 1 d . . . . .
H12 H -0.281121 0.181246 0.912322 0.071 Uiso 1 1 calc R U . . .
C14 C -0.3810(9) -0.0420(5) 0.9599(2) 0.067(2) Uani 1 1 d . . . . .
H14 H -0.293406 -0.029970 0.963234 0.081 Uiso 1 1 calc R U . . .
C50 C 0.1480(8) -0.1223(5) 0.8739(2) 0.066(2) Uani 1 1 d . . . . .
H50 H 0.085259 -0.115076 0.890827 0.079 Uiso 1 1 calc R U . . .
C61 C -0.1758(7) -0.5286(5) 0.9444(2) 0.0617(19) Uani 1 1 d . . . . .
H61 H -0.111902 -0.490133 0.950734 0.074 Uiso 1 1 calc R U . . .
C1 C -0.2899(7) -0.0763(4) 0.86891(19) 0.0548(18) Uani 1 1 d . . . . .
C32 C -0.4411(8) 0.0602(5) 0.79073(19) 0.063(2) Uani 1 1 d . . . . .
C7 C -0.2039(8) 0.0652(5) 0.91085(19) 0.059(2) Uani 1 1 d . . . . .
C63 C -0.0490(8) -0.3926(5) 0.77640(17) 0.062(2) Uani 1 1 d . . . . .
C13 C -0.4364(7) -0.0251(5) 0.92891(19) 0.0540(18) Uani 1 1 d . . . . .
C62 C -0.1227(8) -0.4409(5) 0.79988(19) 0.063(2) Uani 1 1 d . . . . .
H62 H -0.190411 -0.473718 0.791422 0.075 Uiso 1 1 calc R U . . .
C47 C -0.1512(9) -0.2116(6) 0.9513(3) 0.081(3) Uani 1 1 d . . . . .
H47 H -0.240606 -0.204008 0.949453 0.097 Uiso 1 1 calc R U . . .
C10 C 0.0016(9) 0.1436(6) 0.9424(2) 0.079(2) Uani 1 1 d . . . . .
H10 H 0.071147 0.170154 0.953092 0.095 Uiso 1 1 calc R U . . .
C18 C -0.5676(8) -0.0421(6) 0.9248(2) 0.073(2) Uani 1 1 d . . . . .
H18 H -0.606887 -0.030488 0.903924 0.088 Uiso 1 1 calc R U . . .
C41 C 0.5046(8) -0.3509(5) 0.9242(2) 0.075(2) Uani 1 1 d . . . . .
H41 H 0.586106 -0.325472 0.924594 0.091 Uiso 1 1 calc R U . . .
C42 C 0.4001(8) -0.3084(5) 0.9098(2) 0.070(2) Uani 1 1 d . . . . .
H42 H 0.412120 -0.254363 0.901135 0.084 Uiso 1 1 calc R U . . .
C26 C -0.6150(8) 0.1625(4) 0.8046(2) 0.063(2) Uani 1 1 d . . . . .
H26 H -0.683102 0.195684 0.796634 0.075 Uiso 1 1 calc R U . . .
C57 C -0.3022(7) -0.5965(4) 0.9017(2) 0.0609(19) Uani 1 1 d . . . . .
H57 H -0.323467 -0.604911 0.878836 0.073 Uiso 1 1 calc R U . . .
C59 C -0.3342(8) -0.6314(5) 0.9601(2) 0.070(2) Uani 1 1 d . . . . .
H59 H -0.378189 -0.662214 0.976644 0.084 Uiso 1 1 calc R U . . .
C68 C 0.0538(8) -0.3385(5) 0.78652(19) 0.062(2) Uani 1 1 d . . . . .
C44 C 0.1114(9) -0.2326(5) 0.9559(2) 0.068(2) Uani 1 1 d . . . . .
H44 H 0.200820 -0.239473 0.958026 0.081 Uiso 1 1 calc R U . . .
C27 C -0.5436(8) 0.1161(5) 0.78045(18) 0.061(2) Uani 1 1 d . . . . .
C54 C 0.2930(8) -0.2127(6) 0.8419(2) 0.071(2) Uani 1 1 d . . . . .
H54 H 0.327746 -0.265327 0.836777 0.085 Uiso 1 1 calc R U . . .
C11 C -0.1052(9) 0.1887(5) 0.9334(2) 0.067(2) Uani 1 1 d . . . . .
H11 H -0.108207 0.246309 0.937697 0.081 Uiso 1 1 calc R U . . .
C40 C 0.4889(9) -0.4306(5) 0.9379(2) 0.069(2) Uani 1 1 d . . . . .
H40 H 0.559090 -0.459047 0.947435 0.083 Uiso 1 1 calc R U . . .
C65 C -0.0008(11) -0.3581(5) 0.71706(19) 0.082(3) Uani 1 1 d . . . . .
H65 H -0.020326 -0.364234 0.693969 0.099 Uiso 1 1 calc R U . . .
C45 C 0.0407(11) -0.1999(6) 0.9829(2) 0.080(3) Uani 1 1 d . . . . .
H45 H 0.082985 -0.185702 1.003144 0.096 Uiso 1 1 calc R U . . .
C38 C 0.2635(8) -0.4263(4) 0.9221(2) 0.066(2) Uani 1 1 d . . . . .
H38 H 0.183089 -0.452960 0.921161 0.079 Uiso 1 1 calc R U . . .
C64 C -0.0700(9) -0.4021(5) 0.74058(19) 0.079(3) Uani 1 1 d . . . . .
H64 H -0.133186 -0.439724 0.733072 0.095 Uiso 1 1 calc R U . . .
C29 C -0.4953(11) 0.0824(6) 0.7210(2) 0.084(3) Uani 1 1 d . . . . .
H29 H -0.514061 0.090731 0.698021 0.101 Uiso 1 1 calc R U . . .
C22 C -0.7236(11) 0.2879(7) 0.9758(3) 0.089(3) Uani 1 1 d . . . . .
H22 H -0.699624 0.280160 0.998555 0.107 Uiso 1 1 calc R U . . .
C28 C -0.5656(9) 0.1214(5) 0.7452(2) 0.079(3) Uani 1 1 d . . . . .
H28 H -0.634643 0.154668 0.737966 0.095 Uiso 1 1 calc R U . . .
C6 C -0.3524(9) -0.1505(5) 0.8709(2) 0.074(2) Uani 1 1 d . . . . .
H6 H -0.421342 -0.156947 0.886109 0.089 Uiso 1 1 calc R U . . .
C46 C -0.0908(10) -0.1883(6) 0.9802(2) 0.075(2) Uani 1 1 d . . . . .
H46 H -0.137582 -0.164601 0.998172 0.091 Uiso 1 1 calc R U . . .
C8 C -0.0952(8) 0.0204(6) 0.9200(2) 0.082(3) Uani 1 1 d . . . . .
H8 H -0.090705 -0.037073 0.915447 0.098 Uiso 1 1 calc R U . . .
C60 C -0.2397(9) -0.5764(5) 0.9696(2) 0.075(2) Uani 1 1 d . . . . .
H60 H -0.217402 -0.570528 0.992539 0.090 Uiso 1 1 calc R U . . .
C52 C 0.2825(12) -0.0633(7) 0.8302(3) 0.094(3) Uani 1 1 d . . . . .
H52 H 0.309662 -0.017041 0.817445 0.113 Uiso 1 1 calc R U . . .
C58 C -0.3649(8) -0.6417(5) 0.9268(2) 0.071(2) Uani 1 1 d . . . . .
H58 H -0.429461 -0.679861 0.920708 0.086 Uiso 1 1 calc R U . . .
C66 C 0.1001(10) -0.3032(6) 0.7269(2) 0.082(3) Uani 1 1 d . . . . .
N6 N 0.1781(11) -0.2553(6) 0.70468(19) 0.126(4) Uani 1 1 d D . . . .
C31 C -0.3703(10) 0.0179(6) 0.7657(2) 0.087(3) Uani 1 1 d . . . . .
H31 H -0.305225 -0.019105 0.772543 0.104 Uiso 1 1 calc R U . . .
C2 C -0.1855(9) -0.0689(6) 0.8467(2) 0.079(3) Uani 1 1 d . . . . .
H2 H -0.140550 -0.018123 0.845787 0.095 Uiso 1 1 calc R U . . .
C67 C 0.1228(9) -0.2937(6) 0.76266(19) 0.076(2) Uani 1 1 d . . . . .
H67 H 0.186145 -0.255971 0.770007 0.091 Uiso 1 1 calc R U . . .
C4 C -0.2133(11) -0.2104(7) 0.8283(3) 0.087(3) Uani 1 1 d . . . . .
H4 H -0.188347 -0.255796 0.814834 0.105 Uiso 1 1 calc R U . . .
C53 C 0.3329(10) -0.1388(7) 0.8241(2) 0.088(3) Uani 1 1 d . . . . .
H53 H 0.397022 -0.143671 0.807434 0.106 Uiso 1 1 calc R U . . .
C71 C 0.1595(11) -0.2718(7) 0.6675(2) 0.100(3) Uani 1 1 d . . . . .
H71A H 0.140384 -0.331013 0.663889 0.120 Uiso 1 1 calc R U . . .
H71B H 0.238459 -0.258140 0.655139 0.120 Uiso 1 1 calc R U . . .
N3 N -0.3208(10) -0.0031(7) 0.7059(2) 0.145(5) Uani 1 1 d D . . . .
C3 C -0.1463(9) -0.1331(7) 0.8261(3) 0.089(3) Uani 1 1 d . . . . .
H3 H -0.077231 -0.126278 0.810990 0.107 Uiso 1 1 calc R U . . .
C16 C -0.5816(13) -0.0937(6) 0.9819(3) 0.094(3) Uani 1 1 d . . . . .
H16 H -0.628984 -0.117554 0.999720 0.113 Uiso 1 1 calc R U . . .
C17 C -0.6421(10) -0.0757(5) 0.9510(3) 0.081(3) Uani 1 1 d . . . . .
H17 H -0.730350 -0.085992 0.947917 0.097 Uiso 1 1 calc R U . . .
C9 C 0.0071(9) 0.0602(6) 0.9358(3) 0.090(3) Uani 1 1 d . . . . .
H9 H 0.080427 0.029544 0.942039 0.109 Uiso 1 1 calc R U . . .
C39 C 0.3698(10) -0.4661(6) 0.9371(2) 0.081(3) Uani 1 1 d . . . . .
H39 H 0.358246 -0.518931 0.946947 0.097 Uiso 1 1 calc R U . . .
C5 C -0.3143(12) -0.2179(6) 0.8503(3) 0.098(3) Uani 1 1 d . . . . .
H5 H -0.358977 -0.268752 0.851705 0.118 Uiso 1 1 calc R U . . .
C30 C -0.3926(10) 0.0286(7) 0.7309(2) 0.088(3) Uani 1 1 d . . . . .
C24 C -0.8535(10) 0.3584(6) 0.9345(3) 0.092(3) Uani 1 1 d . . . . .
H24 H -0.918345 0.397125 0.929205 0.110 Uiso 1 1 calc R U . . .
C15 C -0.4512(11) -0.0761(6) 0.9862(2) 0.086(3) Uani 1 1 d . . . . .
H15 H -0.410910 -0.087435 1.006971 0.103 Uiso 1 1 calc R U . . .
C51 C 0.1909(10) -0.0533(6) 0.8551(3) 0.087(3) Uani 1 1 d . . . . .
H51 H 0.156998 -0.000090 0.859528 0.105 Uiso 1 1 calc R U . . .
C23 C -0.8190(12) 0.3437(7) 0.9683(3) 0.098(4) Uani 1 1 d . . . . .
H23 H -0.861415 0.372294 0.985830 0.118 Uiso 1 1 calc R U . . .
C72 C 0.0459(12) -0.2174(8) 0.6542(3) 0.115(4) Uani 1 1 d . . . . .
H72A H 0.033438 -0.227830 0.630240 0.172 Uiso 1 1 calc R U . . .
H72B H -0.032121 -0.231585 0.666413 0.172 Uiso 1 1 calc R U . . .
H72C H 0.065664 -0.158928 0.657688 0.172 Uiso 1 1 calc R U . . .
C34 C -0.4330(12) -0.0510(8) 0.6548(3) 0.122(4) Uani 1 1 d . . . . .
H34A H -0.432970 -0.044171 0.630366 0.183 Uiso 1 1 calc R U . . .
H34B H -0.417301 -0.109005 0.660332 0.183 Uiso 1 1 calc R U . . .
H34C H -0.515959 -0.034189 0.663761 0.183 Uiso 1 1 calc R U . . .
C33 C -0.3316(12) 0.0010(8) 0.6696(3) 0.116(4) Uani 1 1 d . . . . .
H33A H -0.248980 -0.015586 0.659748 0.139 Uiso 1 1 calc R U . . .
H33B H -0.347419 0.059063 0.663169 0.139 Uiso 1 1 calc R U . . .
C36 C -0.2218(12) -0.1352(6) 0.7261(3) 0.129 Uani 1 1 d D U . . .
H36A H -0.140792 -0.161649 0.731939 0.193 Uiso 1 1 calc R U . . .
H36B H -0.278295 -0.135522 0.745638 0.193 Uiso 1 1 calc R U . . .
H36C H -0.262056 -0.165621 0.707685 0.193 Uiso 1 1 calc R U . . .
C35 C -0.1982(9) -0.0497(7) 0.7156(3) 0.126 Uani 1 1 d D . . . .
H35A H -0.139388 -0.049929 0.696193 0.152 Uiso 1 1 calc R U . . .
H35B H -0.155621 -0.019841 0.734133 0.152 Uiso 1 1 calc R U . . .
C69 C 0.2286(9) -0.1676(6) 0.7142(3) 0.114 Uani 1 1 d D . . . .
H69A H 0.224367 -0.128304 0.695198 0.136 Uiso 1 1 calc R U . . .
H69B H 0.184519 -0.144154 0.733959 0.136 Uiso 1 1 calc R U . . .
C70 C 0.3636(9) -0.1945(7) 0.7220(2) 0.105 Uani 1 1 d D . . . .
H70A H 0.413974 -0.146421 0.728792 0.158 Uiso 1 1 calc R U . . .
H70B H 0.362383 -0.235011 0.740185 0.158 Uiso 1 1 calc R U . . .
H70C H 0.401677 -0.219381 0.701962 0.158 Uiso 1 1 calc R U . . .

loop_
_atom_site_aniso_label
_atom_site_aniso_U_11
_atom_site_aniso_U_22
_atom_site_aniso_U_33
_atom_site_aniso_U_23
_atom_site_aniso_U_13
_atom_site_aniso_U_12
Ni1 0.0524(5) 0.0541(5) 0.0534(5) 0.0012(4) -0.0048(5) 0.0040(4)
Ni2 0.0517(5) 0.0518(4) 0.0473(4) -0.0006(4) -0.0032(4) -0.0074(4)
P1 0.0508(10) 0.0510(10) 0.0552(11) -0.0015(8) -0.0058(9) 0.0029(8)
P2 0.0497(10) 0.0499(10) 0.0486(10) 0.0011(8) -0.0033(9) -0.0075(8)
O3 0.055(3) 0.055(3) 0.056(3) 0.002(2) -0.005(2) -0.012(2)
O1 0.057(3) 0.061(3) 0.063(3) -0.002(2) -0.007(3) 0.010(3)
O4 0.070(3) 0.078(4) 0.054(3) 0.004(3) -0.002(3) -0.025(3)
O2 0.076(4) 0.081(4) 0.049(3) 0.001(3) -0.005(3) 0.020(3)
N5 0.057(4) 0.051(3) 0.047(3) -0.002(3) -0.002(3) -0.010(3)
N2 0.055(4) 0.057(4) 0.054(4) 0.002(3) -0.005(3) 0.004(3)
N1 0.065(4) 0.055(3) 0.062(4) -0.001(3) -0.012(4) 0.008(3)
N4 0.065(4) 0.059(4) 0.054(4) 0.000(3) -0.003(3) -0.018(3)
C48 0.064(5) 0.066(5) 0.068(5) -0.010(4) -0.008(4) -0.003(4)
C55 0.049(4) 0.044(4) 0.059(4) -0.003(3) -0.002(4) -0.006(3)
C43 0.056(5) 0.048(4) 0.054(4) 0.002(3) -0.001(4) -0.006(3)
C19 0.052(4) 0.049(4) 0.067(5) -0.004(4) -0.005(4) -0.002(3)
C56 0.059(4) 0.045(4) 0.055(4) -0.001(3) 0.006(4) 0.001(3)
C20 0.043(4) 0.062(5) 0.071(5) -0.004(4) 0.005(4) -0.004(4)
C21 0.071(6) 0.074(5) 0.062(5) -0.007(4) -0.002(4) -0.012(4)
C49 0.056(4) 0.063(5) 0.054(4) 0.002(3) -0.012(4) -0.015(4)
C37 0.048(4) 0.054(4) 0.047(4) 0.002(3) 0.002(3) -0.003(3)
C25 0.081(6) 0.064(5) 0.076(6) -0.010(4) -0.004(5) -0.009(5)
C12 0.062(5) 0.051(4) 0.063(5) 0.001(3) -0.002(4) 0.003(4)
C14 0.071(6) 0.072(5) 0.059(5) -0.001(4) -0.007(4) 0.002(4)
C50 0.066(5) 0.056(4) 0.075(5) 0.009(4) -0.013(4) -0.001(4)
C61 0.054(5) 0.064(5) 0.067(5) 0.003(4) -0.003(4) -0.002(4)
C1 0.051(4) 0.050(4) 0.063(5) -0.005(3) -0.009(4) 0.005(3)
C32 0.069(5) 0.070(5) 0.050(4) 0.000(4) -0.001(4) 0.001(4)
C7 0.061(5) 0.057(5) 0.060(5) -0.001(4) 0.000(4) -0.002(4)
C63 0.081(6) 0.058(4) 0.047(4) -0.002(3) -0.008(4) -0.007(4)
C13 0.054(4) 0.048(4) 0.060(5) -0.003(3) -0.003(4) 0.004(3)
C62 0.066(5) 0.063(5) 0.059(5) -0.007(4) -0.010(4) -0.012(4)
C47 0.063(5) 0.087(6) 0.092(7) -0.005(5) 0.013(5) 0.016(5)
C10 0.062(6) 0.099(7) 0.077(5) -0.011(5) -0.006(5) -0.027(5)
C18 0.063(5) 0.078(6) 0.079(6) 0.007(5) -0.005(5) -0.011(4)
C41 0.048(5) 0.087(6) 0.092(6) 0.002(4) -0.012(5) -0.004(4)
C42 0.065(5) 0.061(5) 0.085(6) 0.019(4) -0.017(5) -0.011(4)
C26 0.074(5) 0.047(4) 0.067(5) 0.007(4) -0.021(4) 0.007(4)
C57 0.054(4) 0.053(4) 0.076(5) -0.001(4) 0.005(4) -0.012(4)
C59 0.067(5) 0.065(5) 0.079(6) 0.022(4) 0.009(5) -0.017(4)
C68 0.071(5) 0.061(5) 0.054(5) 0.003(4) -0.007(4) 0.003(4)
C44 0.066(5) 0.082(6) 0.055(5) 0.003(4) 0.004(4) 0.004(4)
C27 0.076(5) 0.056(4) 0.052(4) -0.002(3) -0.005(4) -0.001(4)
C54 0.066(5) 0.077(6) 0.069(5) 0.005(4) 0.000(4) -0.020(4)
C11 0.075(6) 0.064(5) 0.062(5) -0.007(4) -0.003(4) -0.021(4)
C40 0.068(6) 0.062(5) 0.077(5) -0.002(4) -0.018(5) 0.008(4)
C65 0.122(8) 0.078(6) 0.046(4) -0.002(4) -0.013(6) 0.001(6)
C45 0.099(8) 0.085(6) 0.056(5) -0.007(4) -0.004(5) 0.000(5)
C38 0.060(5) 0.046(4) 0.091(6) 0.012(4) -0.014(4) 0.000(3)
C64 0.109(7) 0.077(5) 0.051(5) -0.005(4) -0.002(5) -0.019(5)
C29 0.107(8) 0.088(6) 0.056(5) -0.014(4) -0.002(6) -0.004(6)
C22 0.095(7) 0.101(7) 0.070(6) -0.008(5) 0.013(6) -0.034(6)
C28 0.100(7) 0.071(5) 0.068(5) 0.005(4) -0.031(5) 0.005(5)
C6 0.076(6) 0.066(5) 0.080(6) -0.009(4) 0.002(5) 0.002(5)
C46 0.080(7) 0.074(6) 0.072(6) -0.008(5) 0.014(5) -0.005(5)
C8 0.058(5) 0.075(6) 0.112(7) -0.017(5) -0.023(5) 0.008(4)
C60 0.078(6) 0.083(6) 0.065(5) 0.018(4) 0.006(5) 0.000(5)
C52 0.103(8) 0.082(7) 0.098(8) 0.044(6) -0.033(7) -0.034(6)
C58 0.066(5) 0.053(5) 0.095(7) 0.002(4) 0.012(5) -0.007(4)
C66 0.099(7) 0.082(6) 0.063(5) 0.002(5) 0.001(5) -0.007(5)
N6 0.194(10) 0.133(7) 0.053(5) 0.013(5) 0.006(6) -0.069(7)
C31 0.094(7) 0.109(7) 0.058(5) -0.003(5) 0.001(5) 0.030(6)
C2 0.089(7) 0.064(5) 0.084(6) -0.002(5) 0.002(5) 0.005(5)
C67 0.080(6) 0.101(6) 0.046(4) 0.008(4) -0.007(4) -0.027(5)
C4 0.092(7) 0.087(7) 0.083(7) -0.024(5) -0.018(6) 0.031(6)
C53 0.092(7) 0.105(8) 0.067(6) 0.020(5) -0.003(5) -0.033(6)
C71 0.112(8) 0.123(8) 0.066(6) 0.015(6) 0.020(6) 0.004(7)
N3 0.122(8) 0.258(13) 0.056(5) -0.038(6) -0.007(5) 0.077(9)
C3 0.066(6) 0.105(8) 0.097(7) -0.025(6) 0.006(5) 0.020(6)
C16 0.128(10) 0.076(6) 0.079(7) 0.006(5) 0.034(7) -0.012(6)
C17 0.073(6) 0.068(5) 0.101(7) 0.003(5) 0.016(6) -0.004(5)
C9 0.054(5) 0.091(6) 0.127(8) -0.015(5) -0.024(6) 0.007(5)
C39 0.087(7) 0.060(5) 0.097(7) 0.020(5) -0.019(6) -0.008(5)
C5 0.117(9) 0.064(6) 0.113(8) -0.028(6) -0.011(8) 0.006(5)
C30 0.090(7) 0.115(8) 0.059(6) -0.016(5) 0.002(5) 0.010(6)
C24 0.075(6) 0.077(6) 0.125(9) -0.021(6) 0.021(6) 0.009(5)
C15 0.101(8) 0.092(7) 0.063(5) 0.016(5) -0.001(6) 0.011(6)
C51 0.094(7) 0.061(5) 0.107(8) 0.023(6) -0.024(7) -0.006(5)
C23 0.102(8) 0.076(6) 0.116(9) -0.042(6) 0.031(7) -0.027(6)
C72 0.124(9) 0.137(9) 0.083(6) 0.010(6) 0.005(7) -0.001(8)
C34 0.116(9) 0.136(10) 0.114(9) -0.018(7) 0.000(7) -0.019(8)
C33 0.114(9) 0.149(11) 0.083(7) -0.023(7) 0.008(7) -0.015(8)
C36 0.127 0.129 0.129 -0.012 0.014 -0.012
C35 0.127 0.123 0.129 -0.019 0.011 -0.012
C69 0.123 0.133 0.084 0.015 0.011 0.012
C70 0.115 0.130 0.071 0.017 0.013 0.012

loop_
_atom_type_symbol
_atom_type_description
_atom_type_scat_dispersion_real
_atom_type_scat_dispersion_imag
_atom_type_scat_source
C C 0.0033 0.0016 'International Tables Vol C Tables 4.2.6.8 and 6.1.1.4'
H H 0.0000 0.0000 'International Tables Vol C Tables 4.2.6.8 and 6.1.1.4'
N N 0.0061 0.0033 'International Tables Vol C Tables 4.2.6.8 and 6.1.1.4'
O O 0.0106 0.0060 'International Tables Vol C Tables 4.2.6.8 and 6.1.1.4'
P P 0.1023 0.0942 'International Tables Vol C Tables 4.2.6.8 and 6.1.1.4'
Ni Ni 0.3393 1.1124 'International Tables Vol C Tables 4.2.6.8 and 6.1.1.4'

loop_
_geom_angle_atom_site_label_1
_geom_angle_atom_site_label_2
_geom_angle_atom_site_label_3
_geom_angle
_geom_angle_site_symmetry_1
_geom_angle_site_symmetry_3
O2 Ni1 N2 95.4(3) . .
O2 Ni1 O1 177.9(2) . .
N2 Ni1 O1 83.6(2) . .
O2 Ni1 P1 89.09(17) . .
N2 Ni1 P1 172.8(2) . .
O1 Ni1 P1 92.10(16) . .
O4 Ni2 N5 95.5(2) . .
O4 Ni2 O3 177.6(2) . .
N5 Ni2 O3 83.8(2) . .
O4 Ni2 P2 88.61(17) . .
N5 Ni2 P2 173.6(2) . .
O3 Ni2 P2 92.34(15) . .
C13 P1 C7 104.4(3) . .
C13 P1 C1 105.5(4) . .
C7 P1 C1 106.1(4) . .
C13 P1 Ni1 111.5(2) . .
C7 P1 Ni1 116.3(3) . .
C1 P1 Ni1 112.2(2) . .
C43 P2 C49 104.8(3) . .
C43 P2 C37 103.3(3) . .
C49 P2 C37 105.5(3) . .
C43 P2 Ni2 112.2(2) . .
C49 P2 Ni2 113.9(2) . .
C37 P2 Ni2 116.0(2) . .
C55 O3 Ni2 110.0(4) . .
C19 O1 Ni1 109.7(5) . .
C68 O4 Ni2 127.8(5) . .
C32 O2 Ni1 128.1(5) . .
C62 N5 N4 117.2(6) . .
C62 N5 Ni2 127.7(5) . .
N4 N5 Ni2 115.0(4) . .
C26 N2 N1 117.7(6) . .
C26 N2 Ni1 127.4(5) . .
N1 N2 Ni1 114.9(4) . .
C19 N1 N2 108.2(6) . .
C55 N4 N5 107.8(6) . .
C47 C48 C43 120.6(8) . .
C47 C48 H48 119.7 . .
C43 C48 H48 119.7 . .
N4 C55 O3 123.4(6) . .
N4 C55 C56 119.0(6) . .
O3 C55 C56 117.6(6) . .
C44 C43 C48 117.1(8) . .
C44 C43 P2 122.5(6) . .
C48 C43 P2 120.4(6) . .
N1 C19 O1 123.6(7) . .
N1 C19 C20 120.0(7) . .
O1 C19 C20 116.5(7) . .
C61 C56 C57 118.7(7) . .
C61 C56 C55 120.8(7) . .
C57 C56 C55 120.5(7) . .
C21 C20 C25 119.6(8) . .
C21 C20 C19 120.4(7) . .
C25 C20 C19 120.0(7) . .
C20 C21 C22 118.8(9) . .
C20 C21 H21 120.6 . .
C22 C21 H21 120.6 . .
C50 C49 C54 119.4(7) . .
C50 C49 P2 122.0(6) . .
C54 C49 P2 118.5(6) . .
C42 C37 C38 118.3(7) . .
C42 C37 P2 124.2(6) . .
C38 C37 P2 117.5(6) . .
C24 C25 C20 120.1(9) . .
C24 C25 H25 119.9 . .
C20 C25 H25 119.9 . .
C11 C12 C7 120.7(8) . .
C11 C12 H12 119.7 . .
C7 C12 H12 119.7 . .
C15 C14 C13 121.6(9) . .
C15 C14 H14 119.2 . .
C13 C14 H14 119.2 . .
C51 C50 C49 120.2(9) . .
C51 C50 H50 119.9 . .
C49 C50 H50 119.9 . .
C56 C61 C60 120.3(8) . .
C56 C61 H61 119.8 . .
C60 C61 H61 119.8 . .
C6 C1 C2 118.7(8) . .
C6 C1 P1 121.2(6) . .
C2 C1 P1 119.9(6) . .
O2 C32 C31 117.7(7) . .
O2 C32 C27 123.3(7) . .
C31 C32 C27 119.0(7) . .
C8 C7 C12 118.6(8) . .
C8 C7 P1 122.9(6) . .
C12 C7 P1 118.4(6) . .
C62 C63 C68 123.1(6) . .
C62 C63 C64 119.9(7) . .
C68 C63 C64 116.8(7) . .
C14 C13 C18 118.0(8) . .
C14 C13 P1 124.0(6) . .
C18 C13 P1 117.9(7) . .
N5 C62 C63 123.5(7) . .
N5 C62 H62 118.2 . .
C63 C62 H62 118.2 . .
C46 C47 C48 121.8(9) . .
C46 C47 H47 119.1 . .
C48 C47 H47 119.1 . .
C9 C10 C11 120.2(8) . .
C9 C10 H10 119.9 . .
C11 C10 H10 119.9 . .
C17 C18 C13 121.9(9) . .
C17 C18 H18 119.0 . .
C13 C18 H18 119.0 . .
C40 C41 C42 120.7(8) . .
C40 C41 H41 119.6 . .
C42 C41 H41 119.6 . .
C37 C42 C41 121.0(7) . .
C37 C42 H42 119.5 . .
C41 C42 H42 119.5 . .
N2 C26 C27 124.5(7) . .
N2 C26 H26 117.8 . .
C27 C26 H26 117.8 . .
C58 C57 C56 120.0(8) . .
C58 C57 H57 120.0 . .
C56 C57 H57 120.0 . .
C58 C59 C60 120.7(8) . .
C58 C59 H59 119.7 . .
C60 C59 H59 119.7 . .
O4 C68 C67 117.2(7) . .
O4 C68 C63 122.0(7) . .
C67 C68 C63 120.7(7) . .
C45 C44 C43 120.7(8) . .
C45 C44 H44 119.6 . .
C43 C44 H44 119.6 . .
C28 C27 C26 123.1(8) . .
C28 C27 C32 115.6(7) . .
C26 C27 C32 121.3(7) . .
C49 C54 C53 116.9(9) . .
C49 C54 H54 121.6 . .
C53 C54 H54 121.6 . .
C10 C11 C12 120.2(8) . .
C10 C11 H11 119.9 . .
C12 C11 H11 119.9 . .
C39 C40 C41 118.7(8) . .
C39 C40 H40 120.7 . .
C41 C40 H40 120.7 . .
C64 C65 C66 121.3(8) . .
C64 C65 H65 119.4 . .
C66 C65 H65 119.4 . .
C46 C45 C44 120.7(9) . .
C46 C45 H45 119.6 . .
C44 C45 H45 119.6 . .
C39 C38 C37 119.1(8) . .
C39 C38 H38 120.4 . .
C37 C38 H38 120.4 . .
C65 C64 C63 122.2(8) . .
C65 C64 H64 118.9 . .
C63 C64 H64 118.9 . .
C28 C29 C30 119.3(8) . .
C28 C29 H29 120.3 . .
C30 C29 H29 120.3 . .
C23 C22 C21 122.0(10) . .
C23 C22 H22 119.0 . .
C21 C22 H22 119.0 . .
C29 C28 C27 125.4(9) . .
C29 C28 H28 117.3 . .
C27 C28 H28 117.3 . .
C1 C6 C5 120.3(9) . .
C1 C6 H6 119.9 . .
C5 C6 H6 119.9 . .
C47 C46 C45 119.0(9) . .
C47 C46 H46 120.5 . .
C45 C46 H46 120.5 . .
C7 C8 C9 120.1(8) . .
C7 C8 H8 120.0 . .
C9 C8 H8 120.0 . .
C59 C60 C61 119.2(8) . .
C59 C60 H60 120.4 . .
C61 C60 H60 120.4 . .
C53 C52 C51 120.2(9) . .
C53 C52 H52 119.9 . .
C51 C52 H52 119.9 . .
C59 C58 C57 121.0(8) . .
C59 C58 H58 119.5 . .
C57 C58 H58 119.5 . .
N6 C66 C65 125.8(8) . .
N6 C66 C67 117.1(9) . .
C65 C66 C67 117.1(8) . .
C66 N6 C71 115.8(8) . .
C66 N6 C69 122.3(8) . .
C71 N6 C69 116.2(8) . .
C30 C31 C32 122.9(9) . .
C30 C31 H31 118.5 . .
C32 C31 H31 118.5 . .
C3 C2 C1 122.5(9) . .
C3 C2 H2 118.7 . .
C1 C2 H2 118.7 . .
C68 C67 C66 121.8(8) . .
C68 C67 H67 119.1 . .
C66 C67 H67 119.1 . .
C5 C4 C3 119.5(9) . .
C5 C4 H4 120.3 . .
C3 C4 H4 120.3 . .
C52 C53 C54 122.9(10) . .
C52 C53 H53 118.5 . .
C54 C53 H53 118.5 . .
N6 C71 C72 109.1(9) . .
N6 C71 H71A 109.9 . .
C72 C71 H71A 109.9 . .
N6 C71 H71B 109.9 . .
C72 C71 H71B 109.9 . .
H71A C71 H71B 108.3 . .
C30 N3 C33 132.4(9) . .
C30 N3 C35 117.7(9) . .
C33 N3 C35 109.8(9) . .
C2 C3 C4 118.1(9) . .
C2 C3 H3 121.0 . .
C4 C3 H3 121.0 . .
C15 C16 C17 119.9(9) . .
C15 C16 H16 120.1 . .
C17 C16 H16 120.1 . .
C18 C17 C16 118.3(9) . .
C18 C17 H17 120.8 . .
C16 C17 H17 120.8 . .
C10 C9 C8 120.3(9) . .
C10 C9 H9 119.8 . .
C8 C9 H9 119.8 . .
C40 C39 C38 122.1(8) . .
C40 C39 H39 118.9 . .
C38 C39 H39 118.9 . .
C4 C5 C6 120.9(10) . .
C4 C5 H5 119.5 . .
C6 C5 H5 119.5 . .
N3 C30 C31 125.8(10) . .
N3 C30 C29 116.4(8) . .
C31 C30 C29 117.6(9) . .
C23 C24 C25 119.3(10) . .
C23 C24 H24 120.3 . .
C25 C24 H24 120.3 . .
C14 C15 C16 120.2(9) . .
C14 C15 H15 119.9 . .
C16 C15 H15 119.9 . .
C52 C51 C50 120.4(9) . .
C52 C51 H51 119.8 . .
C50 C51 H51 119.8 . .
C22 C23 C24 120.1(10) . .
C22 C23 H23 120.0 . .
C24 C23 H23 120.0 . .
C71 C72 H72A 109.5 . .
C71 C72 H72B 109.5 . .
H72A C72 H72B 109.5 . .
C71 C72 H72C 109.5 . .
H72A C72 H72C 109.5 . .
H72B C72 H72C 109.5 . .
C33 C34 H34A 109.5 . .
C33 C34 H34B 109.5 . .
H34A C34 H34B 109.5 . .
C33 C34 H34C 109.5 . .
H34A C34 H34C 109.5 . .
H34B C34 H34C 109.5 . .
N3 C33 C34 115.4(11) . .
N3 C33 H33A 108.4 . .
C34 C33 H33A 108.4 . .
N3 C33 H33B 108.4 . .
C34 C33 H33B 108.4 . .
H33A C33 H33B 107.5 . .
C35 C36 H36A 109.5 . .
C35 C36 H36B 109.5 . .
H36A C36 H36B 109.5 . .
C35 C36 H36C 109.5 . .
H36A C36 H36C 109.5 . .
H36B C36 H36C 109.5 . .
C36 C35 N3 113.1(8) . .
C36 C35 H35A 109.0 . .
N3 C35 H35A 109.0 . .
C36 C35 H35B 109.0 . .
N3 C35 H35B 109.0 . .
H35A C35 H35B 107.8 . .
C70 C69 N6 96.0(8) . .
C70 C69 H69A 112.5 . .
N6 C69 H69A 112.5 . .
C70 C69 H69B 112.5 . .
N6 C69 H69B 112.5 . .
H69A C69 H69B 110.1 . .
C69 C70 H70A 109.5 . .
C69 C70 H70B 109.5 . .
H70A C70 H70B 109.5 . .
C69 C70 H70C 109.5 . .
H70A C70 H70C 109.5 . .
H70B C70 H70C 109.5 . .

loop_
_geom_bond_atom_site_label_1
_geom_bond_atom_site_label_2
_geom_bond_distance
_geom_bond_site_symmetry_2
Ni1 O2 1.799(5) .
Ni1 N2 1.829(6) .
Ni1 O1 1.856(5) .
Ni1 P1 2.220(2) .
Ni2 O4 1.806(5) .
Ni2 N5 1.834(6) .
Ni2 O3 1.849(5) .
Ni2 P2 2.2222(19) .
P1 C13 1.817(8) .
P1 C7 1.821(8) .
P1 C1 1.831(7) .
P2 C43 1.803(7) .
P2 C49 1.810(7) .
P2 C37 1.812(7) .
O3 C55 1.315(8) .
O1 C19 1.308(8) .
O4 C68 1.333(9) .
O2 C32 1.312(8) .
N5 C62 1.286(9) .
N5 N4 1.402(8) .
N2 C26 1.298(9) .
N2 N1 1.397(8) .
N1 C19 1.284(9) .
N4 C55 1.295(9) .
C48 C47 1.374(12) .
C48 C43 1.393(10) .
C48 H48 0.9300 .
C55 C56 1.482(10) .
C43 C44 1.389(11) .
C19 C20 1.480(10) .
C56 C61 1.373(10) .
C56 C57 1.387(10) .
C20 C21 1.389(11) .
C20 C25 1.402(11) .
C21 C22 1.393(12) .
C21 H21 0.9300 .
C49 C50 1.398(11) .
C49 C54 1.404(11) .
C37 C42 1.369(10) .
C37 C38 1.412(10) .
C25 C24 1.397(12) .
C25 H25 0.9300 .
C12 C11 1.359(11) .
C12 C7 1.376(10) .
C12 H12 0.9300 .
C14 C15 1.366(12) .
C14 C13 1.366(10) .
C14 H14 0.9300 .
C50 C51 1.392(12) .
C50 H50 0.9300 .
C61 C60 1.407(11) .
C61 H61 0.9300 .
C1 C6 1.345(11) .
C1 C2 1.386(12) .
C32 C31 1.392(11) .
C32 C27 1.435(10) .
C7 C8 1.373(11) .
C63 C62 1.416(10) .
C63 C68 1.419(11) .
C63 C64 1.425(10) .
C13 C18 1.385(11) .
C62 H62 0.9300 .
C47 C46 1.343(13) .
C47 H47 0.9300 .
C10 C9 1.349(12) .
C10 C11 1.358(12) .
C10 H10 0.9300 .
C18 C17 1.384(12) .
C18 H18 0.9300 .
C41 C40 1.384(11) .
C41 C42 1.387(11) .
C41 H41 0.9300 .
C42 H42 0.9300 .
C26 C27 1.405(11) .
C26 H26 0.9300 .
C57 C58 1.376(11) .
C57 H57 0.9300 .
C59 C58 1.349(12) .
C59 C60 1.358(12) .
C59 H59 0.9300 .
C68 C67 1.371(11) .
C44 C45 1.384(12) .
C44 H44 0.9300 .
C27 C28 1.398(10) .
C54 C53 1.425(12) .
C54 H54 0.9300 .
C11 H11 0.9300 .
C40 C39 1.349(13) .
C40 H40 0.9300 .
C65 C64 1.357(12) .
C65 C66 1.409(13) .
C65 H65 0.9300 .
C45 C46 1.368(13) .
C45 H45 0.9300 .
C38 C39 1.393(11) .
C38 H38 0.9300 .
C64 H64 0.9300 .
C29 C28 1.341(12) .
C29 C30 1.412(14) .
C29 H29 0.9300 .
C22 C23 1.355(14) .
C22 H22 0.9300 .
C28 H28 0.9300 .
C6 C5 1.396(12) .
C6 H6 0.9300 .
C46 H46 0.9300 .
C8 C9 1.374(12) .
C8 H8 0.9300 .
C60 H60 0.9300 .
C52 C53 1.328(14) .
C52 C51 1.363(14) .
C52 H52 0.9300 .
C58 H58 0.9300 .
C66 N6 1.406(12) .
C66 C67 1.424(11) .
N6 C71 1.489(12) .
N6 C69 1.532(5) .
C31 C30 1.389(12) .
C31 H31 0.9300 .
C2 C3 1.359(12) .
C2 H2 0.9300 .
C67 H67 0.9300 .
C4 C5 1.353(14) .
C4 C3 1.410(14) .
C4 H4 0.9300 .
C53 H53 0.9300 .
C71 C72 1.543(14) .
C71 H71A 0.9700 .
C71 H71B 0.9700 .
N3 C30 1.324(12) .
N3 C33 1.423(13) .
N3 C35 1.511(5) .
C3 H3 0.9300 .
C16 C15 1.380(14) .
C16 C17 1.389(14) .
C16 H16 0.9300 .
C17 H17 0.9300 .
C9 H9 0.9300 .
C39 H39 0.9300 .
C5 H5 0.9300 .
C24 C23 1.389(15) .
C24 H24 0.9300 .
C15 H15 0.9300 .
C51 H51 0.9300 .
C23 H23 0.9300 .
C72 H72A 0.9600 .
C72 H72B 0.9600 .
C72 H72C 0.9600 .
C34 C33 1.451(14) .
C34 H34A 0.9600 .
C34 H34B 0.9600 .
C34 H34C 0.9600 .
C33 H33A 0.9700 .
C33 H33B 0.9700 .
C36 C35 1.439(13) .
C36 H36A 0.9600 .
C36 H36B 0.9600 .
C36 H36C 0.9600 .
C35 H35A 0.9700 .
C35 H35B 0.9700 .
C69 C70 1.484(5) .
C69 H69A 0.9700 .
C69 H69B 0.9700 .
C70 H70A 0.9600 .
C70 H70B 0.9600 .
C70 H70C 0.9600 .

loop_
_geom_hbond_atom_site_label_D
_geom_hbond_atom_site_label_H
_geom_hbond_atom_site_label_A
_geom_hbond_distance_DH
_geom_hbond_distance_HA
_geom_hbond_distance_DA
_geom_hbond_angle_DHA
_geom_hbond_site_symmetry_A
C38 H38 O3 0.93 2.65 3.416(9) 140.6 .

loop_
_geom_torsion_atom_site_label_1
_geom_torsion_atom_site_label_2
_geom_torsion_atom_site_label_3
_geom_torsion_atom_site_label_4
_geom_torsion
_geom_torsion_site_symmetry_1
_geom_torsion_site_symmetry_2
_geom_torsion_site_symmetry_3
_geom_torsion_site_symmetry_4
N5 Ni2 O3 C55 -0.8(4) . . . .
P2 Ni2 O3 C55 174.1(4) . . . .
N2 Ni1 O1 C19 1.4(5) . . . .
P1 Ni1 O1 C19 -172.8(4) . . . .
N5 Ni2 O4 C68 -2.5(7) . . . .
P2 Ni2 O4 C68 -177.6(6) . . . .
N2 Ni1 O2 C32 0.9(7) . . . .
P1 Ni1 O2 C32 175.3(7) . . . .
O4 Ni2 N5 C62 -3.3(7) . . . .
O3 Ni2 N5 C62 179.0(7) . . . .
O4 Ni2 N5 N4 179.7(5) . . . .
O3 Ni2 N5 N4 2.0(5) . . . .
O2 Ni1 N2 C26 2.0(7) . . . .
O1 Ni1 N2 C26 -179.9(7) . . . .
O2 Ni1 N2 N1 -179.3(5) . . . .
O1 Ni1 N2 N1 -1.1(5) . . . .
C26 N2 N1 C19 179.4(7) . . . .
Ni1 N2 N1 C19 0.5(7) . . . .
C62 N5 N4 C55 179.9(7) . . . .
Ni2 N5 N4 C55 -2.7(7) . . . .
N5 N4 C55 O3 2.2(9) . . . .
N5 N4 C55 C56 -179.2(6) . . . .
Ni2 O3 C55 N4 -0.7(8) . . . .
Ni2 O3 C55 C56 -179.4(5) . . . .
C47 C48 C43 C44 4.0(13) . . . .
C47 C48 C43 P2 -176.3(6) . . . .
C49 P2 C43 C44 -82.4(7) . . . .
C37 P2 C43 C44 27.9(7) . . . .
Ni2 P2 C43 C44 153.5(6) . . . .
C49 P2 C43 C48 97.9(7) . . . .
C37 P2 C43 C48 -151.8(7) . . . .
Ni2 P2 C43 C48 -26.2(8) . . . .
N2 N1 C19 O1 0.8(9) . . . .
N2 N1 C19 C20 179.0(6) . . . .
Ni1 O1 C19 N1 -1.7(8) . . . .
Ni1 O1 C19 C20 -179.9(5) . . . .
N4 C55 C56 C61 -176.7(7) . . . .
O3 C55 C56 C61 2.1(10) . . . .
N4 C55 C56 C57 2.8(10) . . . .
O3 C55 C56 C57 -178.4(6) . . . .
N1 C19 C20 C21 177.8(7) . . . .
O1 C19 C20 C21 -3.9(10) . . . .
N1 C19 C20 C25 -3.2(11) . . . .
O1 C19 C20 C25 175.1(7) . . . .
C25 C20 C21 C22 2.2(12) . . . .
C19 C20 C21 C22 -178.7(7) . . . .
C43 P2 C49 C50 -17.2(7) . . . .
C37 P2 C49 C50 -125.9(6) . . . .
Ni2 P2 C49 C50 105.8(6) . . . .
C43 P2 C49 C54 167.6(6) . . . .
C37 P2 C49 C54 58.9(6) . . . .
Ni2 P2 C49 C54 -69.4(6) . . . .
C43 P2 C37 C42 -100.0(7) . . . .
C49 P2 C37 C42 9.7(8) . . . .
Ni2 P2 C37 C42 136.8(6) . . . .
C43 P2 C37 C38 80.3(6) . . . .
C49 P2 C37 C38 -170.0(6) . . . .
Ni2 P2 C37 C38 -42.9(7) . . . .
C21 C20 C25 C24 -3.7(12) . . . .
C19 C20 C25 C24 177.3(8) . . . .
C54 C49 C50 C51 -0.3(11) . . . .
P2 C49 C50 C51 -175.5(6) . . . .
C57 C56 C61 C60 -0.4(11) . . . .
C55 C56 C61 C60 179.1(7) . . . .
C13 P1 C1 C6 26.0(7) . . . .
C7 P1 C1 C6 136.5(7) . . . .
Ni1 P1 C1 C6 -95.6(7) . . . .
C13 P1 C1 C2 -158.7(6) . . . .
C7 P1 C1 C2 -48.3(7) . . . .
Ni1 P1 C1 C2 79.6(7) . . . .
Ni1 O2 C32 C31 176.0(6) . . . .
Ni1 O2 C32 C27 -1.8(11) . . . .
C11 C12 C7 C8 1.0(12) . . . .
C11 C12 C7 P1 176.8(6) . . . .
C13 P1 C7 C8 81.6(8) . . . .
C1 P1 C7 C8 -29.6(8) . . . .
Ni1 P1 C7 C8 -155.1(7) . . . .
C13 P1 C7 C12 -94.1(7) . . . .
C1 P1 C7 C12 154.8(6) . . . .
Ni1 P1 C7 C12 29.3(7) . . . .
C15 C14 C13 C18 1.3(13) . . . .
C15 C14 C13 P1 -177.5(7) . . . .
C7 P1 C13 C14 -21.4(8) . . . .
C1 P1 C13 C14 90.2(7) . . . .
Ni1 P1 C13 C14 -147.8(6) . . . .
C7 P1 C13 C18 159.8(7) . . . .
C1 P1 C13 C18 -88.6(7) . . . .
Ni1 P1 C13 C18 33.5(7) . . . .
N4 N5 C62 C63 -177.4(7) . . . .
Ni2 N5 C62 C63 5.6(11) . . . .
C68 C63 C62 N5 -1.9(12) . . . .
C64 C63 C62 N5 173.1(8) . . . .
C43 C48 C47 C46 -2.8(15) . . . .
C14 C13 C18 C17 -0.5(13) . . . .
P1 C13 C18 C17 178.3(7) . . . .
C38 C37 C42 C41 1.1(13) . . . .
P2 C37 C42 C41 -178.7(6) . . . .
C40 C41 C42 C37 -1.3(13) . . . .
N1 N2 C26 C27 177.2(7) . . . .
Ni1 N2 C26 C27 -4.0(12) . . . .
C61 C56 C57 C58 1.5(11) . . . .
C55 C56 C57 C58 -178.1(7) . . . .
Ni2 O4 C68 C67 -177.3(6) . . . .
Ni2 O4 C68 C63 6.0(11) . . . .
C62 C63 C68 O4 -3.9(12) . . . .
C64 C63 C68 O4 -179.1(8) . . . .
C62 C63 C68 C67 179.5(8) . . . .
C64 C63 C68 C67 4.3(12) . . . .
C48 C43 C44 C45 -2.2(12) . . . .
P2 C43 C44 C45 178.1(6) . . . .
N2 C26 C27 C28 -176.3(8) . . . .
N2 C26 C27 C32 3.0(13) . . . .
O2 C32 C27 C28 179.3(8) . . . .
C31 C32 C27 C28 1.6(12) . . . .
O2 C32 C27 C26 -0.1(12) . . . .
C31 C32 C27 C26 -177.8(8) . . . .
C50 C49 C54 C53 1.1(11) . . . .
P2 C49 C54 C53 176.4(6) . . . .
C9 C10 C11 C12 0.7(14) . . . .
C7 C12 C11 C10 -1.2(12) . . . .
C42 C41 C40 C39 -0.2(13) . . . .
C43 C44 C45 C46 -0.8(14) . . . .
C42 C37 C38 C39 0.6(12) . . . .
P2 C37 C38 C39 -179.6(7) . . . .
C66 C65 C64 C63 3.0(15) . . . .
C62 C63 C64 C65 -179.2(8) . . . .
C68 C63 C64 C65 -3.8(13) . . . .
C20 C21 C22 C23 0.7(13) . . . .
C30 C29 C28 C27 2.4(15) . . . .
C26 C27 C28 C29 175.8(9) . . . .
C32 C27 C28 C29 -3.6(13) . . . .
C2 C1 C6 C5 -1.5(13) . . . .
P1 C1 C6 C5 173.7(7) . . . .
C48 C47 C46 C45 -0.3(15) . . . .
C44 C45 C46 C47 2.1(15) . . . .
C12 C7 C8 C9 -0.2(14) . . . .
P1 C7 C8 C9 -175.9(7) . . . .
C58 C59 C60 C61 1.5(13) . . . .
C56 C61 C60 C59 -1.1(12) . . . .
C60 C59 C58 C57 -0.5(13) . . . .
C56 C57 C58 C59 -1.0(12) . . . .
C64 C65 C66 N6 179.5(10) . . . .
C64 C65 C66 C67 -2.3(14) . . . .
C65 C66 N6 C71 -6.6(16) . . . .
C67 C66 N6 C71 175.2(10) . . . .
C65 C66 N6 C69 145.6(10) . . . .
C67 C66 N6 C69 -32.6(15) . . . .
O2 C32 C31 C30 -176.5(9) . . . .
C27 C32 C31 C30 1.3(14) . . . .
C6 C1 C2 C3 1.9(13) . . . .
P1 C1 C2 C3 -173.4(7) . . . .
O4 C68 C67 C66 179.3(8) . . . .
C63 C68 C67 C66 -4.0(13) . . . .
N6 C66 C67 C68 -178.8(9) . . . .
C65 C66 C67 C68 2.8(14) . . . .
C51 C52 C53 C54 1.9(15) . . . .
C49 C54 C53 C52 -1.9(14) . . . .
C66 N6 C71 C72 85.8(12) . . . .
C69 N6 C71 C72 -68.2(13) . . . .
C1 C2 C3 C4 -1.5(14) . . . .
C5 C4 C3 C2 0.8(15) . . . .
C13 C18 C17 C16 -0.9(14) . . . .
C15 C16 C17 C18 1.5(15) . . . .
C11 C10 C9 C8 0.0(15) . . . .
C7 C8 C9 C10 -0.2(15) . . . .
C41 C40 C39 C38 2.0(14) . . . .
C37 C38 C39 C40 -2.2(14) . . . .
C3 C4 C5 C6 -0.4(16) . . . .
C1 C6 C5 C4 0.8(15) . . . .
C33 N3 C30 C31 179.0(13) . . . .
C35 N3 C30 C31 -4.8(18) . . . .
C33 N3 C30 C29 -5(2) . . . .
C35 N3 C30 C29 170.7(10) . . . .
C32 C31 C30 N3 173.0(11) . . . .
C32 C31 C30 C29 -2.6(16) . . . .
C28 C29 C30 N3 -175.2(10) . . . .
C28 C29 C30 C31 0.7(15) . . . .
C20 C25 C24 C23 2.2(14) . . . .
C13 C14 C15 C16 -0.6(14) . . . .
C17 C16 C15 C14 -0.8(15) . . . .
C53 C52 C51 C50 -1.1(15) . . . .
C49 C50 C51 C52 0.3(13) . . . .
C21 C22 C23 C24 -2.1(15) . . . .
C25 C24 C23 C22 0.7(15) . . . .
C30 N3 C33 C34 -74.5(19) . . . .
C35 N3 C33 C34 109.0(13) . . . .
C30 N3 C35 C36 80.9(14) . . . .
C33 N3 C35 C36 -102.1(13) . . . .
C66 N6 C69 C70 103.4(12) . . . .
C71 N6 C69 C70 -104.5(11) . . . .
